data_1565685
loop_
_publ_author_name
'Zhao, Fang-Hua'
'Huang, Long-Wei'
'He, Yuan-Chun'
'Yan, Xiao-Qing'
'Li, Zhong-Lin'
'Jia, Xin-Meng'
'Feng, Rui'
'Li, Jia-Xing'
'You, Jin-Mao'

_publ_section_title
;
 Two entangled Cd(II) MOFs of sebacic acid and bis(2-methyl-imidazole)
 ligands for selective sensing of Fe3+
;
_journal_name_full 'Inorganica Chimica Acta'
_journal_page_first 119184
_journal_paper_doi 10.1016/j.ica.2019.119184
_journal_volume 499
_journal_year 2020
_chemical_formula_sum 'C26 H36 Cd N4 O5'
_chemical_formula_weight 596.99
_space_group_crystal_system monoclinic
_space_group_IT_number 14
_space_group_name_Hall '-P 2ybc'
_space_group_name_H-M_alt 'P 1 21/c 1'
_atom_sites_solution_hydrogens mixed
_audit_creation_method SHELXL-2014/7
_cell_angle_alpha 90
_cell_angle_beta 95.843(4)
_cell_angle_gamma 90
_cell_formula_units_Z 4
_cell_length_a 9.2180(9)
_cell_length_b 14.5123(15)
_cell_length_c 21.0281(19)
_cell_measurement_reflns_used 9746
_cell_measurement_temperature 153(2)
_cell_measurement_theta_max 26.40
_cell_measurement_theta_min 2.40
_cell_volume 2798.4(5)
_computing_cell_refinement 'Bruker SMART'
_computing_data_collection 'Bruker SMART'
_computing_data_reduction 'Bruker SAINT'
_computing_molecular_graphics 'Bruker SHELXTL'
_computing_publication_material 'Bruker SHELXTL'
_computing_structure_refinement 'SHELXL-2014/7 (Sheldrick, 2014)'
_computing_structure_solution 'Bruker SHELXTL'
_diffrn_ambient_temperature 153(2)
_diffrn_measured_fraction_theta_full 0.998
_diffrn_measured_fraction_theta_max 0.996
_diffrn_measurement_device_type 'CCD area detector'
_diffrn_measurement_method 'phi and omega scans'
_diffrn_radiation_type MoK\a
_diffrn_radiation_wavelength 0.71073
_diffrn_reflns_av_R_equivalents 0.0969
_diffrn_reflns_av_unetI/netI 0.0470
_diffrn_reflns_Laue_measured_fraction_full 0.998
_diffrn_reflns_Laue_measured_fraction_max 0.996
_diffrn_reflns_limit_h_max 11
_diffrn_reflns_limit_h_min -11
_diffrn_reflns_limit_k_max 18
_diffrn_reflns_limit_k_min -18
_diffrn_reflns_limit_l_max 23
_diffrn_reflns_limit_l_min -26
_diffrn_reflns_number 51214
_diffrn_reflns_point_group_measured_fraction_full 0.998
_diffrn_reflns_point_group_measured_fraction_max 0.996
_diffrn_reflns_theta_full 25.242
_diffrn_reflns_theta_max 26.447
_diffrn_reflns_theta_min 2.221
_exptl_absorpt_coefficient_mu 0.821
_exptl_absorpt_correction_type none
_exptl_crystal_colour colorless
_exptl_crystal_density_diffrn 1.417
_exptl_crystal_description block
_exptl_crystal_F_000 1232
_exptl_crystal_size_max 0.200
_exptl_crystal_size_mid 0.200
_exptl_crystal_size_min 0.200
_refine_diff_density_max 2.150
_refine_diff_density_min -2.433
_refine_diff_density_rms 0.179
_refine_ls_extinction_coef .
_refine_ls_extinction_method none
_refine_ls_goodness_of_fit_ref 1.091
_refine_ls_hydrogen_treatment constr
_refine_ls_matrix_type full
_refine_ls_number_parameters 327
_refine_ls_number_reflns 5748
_refine_ls_number_restraints 2
_refine_ls_restrained_S_all 1.093
_refine_ls_R_factor_all 0.0877
_refine_ls_R_factor_gt 0.0666
_refine_ls_shift/su_max 0.000
_refine_ls_shift/su_mean 0.000
_refine_ls_structure_factor_coef Fsqd
_refine_ls_weighting_details 'w=1/[\s^2^(Fo^2^)+(0.1029P)^2^+12.3843P] where P=(Fo^2^+2Fc^2^)/3'
_refine_ls_weighting_scheme calc
_refine_ls_wR_factor_gt 0.1729
_refine_ls_wR_factor_ref 0.1998
_reflns_Friedel_coverage 0.000
_reflns_Friedel_fraction_full .
_reflns_Friedel_fraction_max .
_reflns_number_gt 4471
_reflns_number_total 5748
_reflns_threshold_expression 'I > 2\s(I)'
_cod_data_source_file ICA-2020-499-119184.cif
_cod_data_source_block mo_0422_1_0m
_cod_original_sg_symbol_H-M 'P 21/c'
_cod_database_code 1565685
_shelx_shelxl_version_number 2014/7
_shelx_space_group_comment
;
The symmetry employed for this shelxl refinement is uniquely defined
by the following loop, which should always be used as a source of
symmetry information in preference to the above space-group names.
They are only intended as comments.
;
_shelx_estimated_absorpt_t_min 0.853
_shelx_estimated_absorpt_t_max 0.853

loop_
_space_group_symop_operation_xyz
'x, y, z'
'-x, y+1/2, -z+1/2'
'-x, -y, -z'
'x, -y-1/2, z-1/2'

loop_
_atom_site_label
_atom_site_type_symbol
_atom_site_fract_x
_atom_site_fract_y
_atom_site_fract_z
_atom_site_U_iso_or_equiv
_atom_site_adp_type
_atom_site_occupancy
_atom_site_site_symmetry_order
_atom_site_calc_flag
_atom_site_refinement_flags_posn
_atom_site_refinement_flags_adp
_atom_site_refinement_flags_occupancy
_atom_site_disorder_assembly
_atom_site_disorder_group
C1 C 0.2232(7) 0.2046(5) 0.1272(3) 0.0436(14) Uani 1 1 d . . . . .
C2 C 0.1232(9) 0.2755(6) 0.0933(4) 0.062(2) Uani 1 1 d . U . . .
H2A H 0.1416 0.3364 0.1138 0.075 Uiso 1 1 calc R U . . .
H2B H 0.0204 0.2585 0.0971 0.075 Uiso 1 1 calc R U . . .
C3 C 0.1484(10) 0.2817(8) 0.0228(5) 0.080(3) Uani 1 1 d . U . . .
H3A H 0.2500 0.3020 0.0199 0.097 Uiso 1 1 calc R U . . .
H3B H 0.1385 0.2191 0.0041 0.097 Uiso 1 1 calc R U . . .
C4 C 0.0498(12) 0.3443(8) -0.0168(5) 0.089(3) Uani 1 1 d . . . . .
H4A H 0.0640 0.4079 -0.0003 0.107 Uiso 1 1 calc R U . . .
H4B H -0.0524 0.3265 -0.0124 0.107 Uiso 1 1 calc R U . . .
C5 C 0.0741(14) 0.3432(8) -0.0879(5) 0.096(3) Uani 1 1 d . . . . .
H5A H 0.0092 0.3894 -0.1108 0.115 Uiso 1 1 calc R U . . .
H5B H 0.1761 0.3614 -0.0925 0.115 Uiso 1 1 calc R U . . .
C6 C 0.0449(13) 0.2497(8) -0.1187(5) 0.093(3) Uani 1 1 d D . . . .
H6A H 0.1211 0.2066 -0.1002 0.111 Uiso 1 1 calc R U . . .
H6B H -0.0497 0.2271 -0.1065 0.111 Uiso 1 1 calc R U . . .
C7 C 0.0404(11) 0.2446(10) -0.1903(4) 0.094(4) Uani 1 1 d D . . . .
H7A H 0.0240 0.1799 -0.2040 0.113 Uiso 1 1 calc R U . . .
H7B H 0.1360 0.2642 -0.2032 0.113 Uiso 1 1 calc R U . . .
C8 C 0.9154(11) 0.1921(8) 0.2740(5) 0.081(3) Uani 1 1 d . . . . .
H8A H 0.9216 0.1953 0.2273 0.097 Uiso 1 1 calc R U . . .
H8B H 0.9317 0.1273 0.2875 0.097 Uiso 1 1 calc R U . . .
C9 C 0.7711(8) 0.2203(6) 0.2874(3) 0.0554(18) Uani 1 1 d . . . . .
H9A H 0.7590 0.2865 0.2769 0.066 Uiso 1 1 calc R U . . .
H9B H 0.7646 0.2136 0.3339 0.066 Uiso 1 1 calc R U . . .
C10 C 0.6453(9) 0.1675(5) 0.2518(3) 0.0493(17) Uani 1 1 d . . . . .
C11 C 0.5459(7) -0.0964(5) 0.3009(3) 0.0454(15) Uani 1 1 d . . . . .
H11A H 0.5588 -0.1575 0.2825 0.068 Uiso 1 1 calc R U . . .
H11B H 0.5888 -0.0958 0.3455 0.068 Uiso 1 1 calc R U . . .
H11C H 0.5945 -0.0501 0.2766 0.068 Uiso 1 1 calc R U . . .
C12 C 0.3897(7) -0.0750(4) 0.2982(3) 0.0372(13) Uani 1 1 d . . . . .
C13 C 0.1764(7) -0.0153(5) 0.2707(3) 0.0489(16) Uani 1 1 d . . . . .
H13 H 0.1011 0.0218 0.2498 0.059 Uiso 1 1 calc R U . . .
C14 C 0.1583(8) -0.0799(5) 0.3154(3) 0.0478(16) Uani 1 1 d . . . . .
H14 H 0.0694 -0.0959 0.3318 0.057 Uiso 1 1 calc R U . . .
C15 C 0.3230(7) -0.1926(4) 0.3780(3) 0.0386(13) Uani 1 1 d . . . . .
H15A H 0.4131 -0.2243 0.3682 0.046 Uiso 1 1 calc R U . . .
H15B H 0.2422 -0.2377 0.3721 0.046 Uiso 1 1 calc R U . . .
C16 C 0.3414(7) -0.1620(4) 0.4476(3) 0.0375(13) Uani 1 1 d . . . . .
C17 C 0.3754(7) -0.2288(4) 0.4950(3) 0.0382(13) Uani 1 1 d . . . . .
C18 C 0.3994(8) -0.2004(5) 0.5588(3) 0.0478(16) Uani 1 1 d . . . . .
H18 H 0.4264 -0.2447 0.5911 0.057 Uiso 1 1 calc R U . . .
C19 C 0.3848(10) -0.1099(6) 0.5756(3) 0.064(2) Uani 1 1 d . . . . .
H19 H 0.4015 -0.0920 0.6192 0.076 Uiso 1 1 calc R U . . .
C20 C 0.3455(10) -0.0443(5) 0.5290(3) 0.061(2) Uani 1 1 d . . . . .
H20 H 0.3321 0.0181 0.5405 0.073 Uiso 1 1 calc R U . . .
C21 C 0.3259(9) -0.0713(5) 0.4648(3) 0.0518(17) Uani 1 1 d . . . . .
H21 H 0.3015 -0.0263 0.4327 0.062 Uiso 1 1 calc R U . . .
C22 C 0.3898(7) -0.3290(4) 0.4757(3) 0.0389(13) Uani 1 1 d . . . . .
H22A H 0.2936 -0.3513 0.4566 0.047 Uiso 1 1 calc R U . . .
H22B H 0.4582 -0.3329 0.4424 0.047 Uiso 1 1 calc R U . . .
C23 C 0.5870(8) -0.3948(5) 0.5512(4) 0.0537(17) Uani 1 1 d . . . . .
H23 H 0.6663 -0.3651 0.5341 0.064 Uiso 1 1 calc R U . . .
C24 C 0.2077(8) -0.0447(6) 0.0567(4) 0.0593(19) Uani 1 1 d . . . . .
H24A H 0.1763 -0.0096 0.0926 0.089 Uiso 1 1 calc R U . . .
H24B H 0.1598 -0.1051 0.0545 0.089 Uiso 1 1 calc R U . . .
H24C H 0.1810 -0.0111 0.0168 0.089 Uiso 1 1 calc R U . . .
C25 C 0.3682(8) -0.0574(5) 0.0658(3) 0.0451(15) Uani 1 1 d . . . . .
C26 C 0.5953(7) -0.0500(5) 0.1014(3) 0.0486(16) Uani 1 1 d . . . . .
H26 H 0.6826 -0.0341 0.1271 0.058 Uiso 1 1 calc R U . . .
Cd1 Cd 0.41278(4) 0.08263(3) 0.18920(2) 0.03210(17) Uani 1 1 d . . . . .
N2 N 0.2927(6) -0.1180(4) 0.3328(2) 0.0397(11) Uani 1 1 d . . . . .
N1 N 0.3217(6) -0.0119(3) 0.2602(2) 0.0381(11) Uani 1 1 d . . . . .
N3 N 0.4561(6) -0.0188(4) 0.1110(3) 0.0435(12) Uani 1 1 d . . . . .
N4 N 0.4407(6) -0.3884(4) 0.5278(2) 0.0447(13) Uani 1 1 d . . . . .
O1 O 0.1750(5) 0.1454(4) 0.1630(2) 0.0494(12) Uani 1 1 d . . . . .
O2 O 0.3549(5) 0.2064(3) 0.1179(2) 0.0465(11) Uani 1 1 d . . . . .
O3 O 0.5219(6) 0.1865(4) 0.2631(2) 0.0572(13) Uani 1 1 d . . . . .
O4 O 0.6725(5) 0.1042(4) 0.2110(2) 0.0520(12) Uani 1 1 d . . . . .
O5 O 0.8904(6) 0.0838(4) 0.1238(3) 0.0712(18) Uani 1 1 d . . . . .
H5C H 0.9787 0.0959 0.1370 0.107 Uiso 1 1 d R U . . .
H5D H 0.8275 0.0939 0.1499 0.107 Uiso 1 1 d R U . . .

loop_
_atom_site_aniso_label
_atom_site_aniso_U_11
_atom_site_aniso_U_22
_atom_site_aniso_U_33
_atom_site_aniso_U_23
_atom_site_aniso_U_13
_atom_site_aniso_U_12
C1 0.045(4) 0.046(4) 0.042(3) 0.004(3) 0.014(3) 0.006(3)
C2 0.057(4) 0.058(4) 0.072(4) 0.014(4) 0.009(4) 0.025(4)
C3 0.054(5) 0.112(8) 0.075(4) 0.042(6) 0.006(4) -0.004(5)
C4 0.088(7) 0.081(7) 0.097(8) 0.035(6) 0.010(6) -0.002(5)
C5 0.115(9) 0.089(8) 0.082(7) 0.029(6) 0.002(6) -0.009(6)
C6 0.093(7) 0.087(7) 0.095(8) 0.026(6) -0.009(6) 0.024(6)
C7 0.054(5) 0.134(10) 0.090(8) 0.009(7) -0.012(5) 0.020(6)
C8 0.081(6) 0.098(7) 0.062(5) -0.016(5) 0.003(5) 0.013(5)
C9 0.057(4) 0.068(5) 0.041(4) 0.001(3) 0.003(3) -0.007(4)
C10 0.068(5) 0.052(4) 0.025(3) 0.009(3) -0.006(3) -0.015(3)
C11 0.039(3) 0.049(4) 0.048(4) 0.009(3) 0.003(3) -0.001(3)
C12 0.050(4) 0.036(3) 0.027(3) 0.003(2) 0.013(2) 0.003(2)
C13 0.044(3) 0.060(4) 0.045(4) 0.018(3) 0.015(3) 0.016(3)
C14 0.041(4) 0.061(4) 0.044(4) 0.016(3) 0.018(3) 0.011(3)
C15 0.048(3) 0.038(3) 0.031(3) 0.007(2) 0.008(2) 0.006(3)
C16 0.044(3) 0.039(3) 0.031(3) 0.004(2) 0.011(2) 0.001(2)
C17 0.042(3) 0.040(3) 0.034(3) 0.003(2) 0.012(2) 0.005(2)
C18 0.065(4) 0.047(4) 0.033(3) 0.005(3) 0.013(3) 0.005(3)
C19 0.090(6) 0.069(5) 0.033(4) -0.008(3) 0.014(4) -0.003(4)
C20 0.096(6) 0.043(4) 0.044(4) -0.007(3) 0.013(4) -0.001(4)
C21 0.077(5) 0.044(4) 0.036(3) 0.007(3) 0.012(3) 0.004(3)
C22 0.048(3) 0.040(3) 0.031(3) 0.008(2) 0.010(2) 0.009(3)
C23 0.046(4) 0.056(4) 0.060(5) 0.012(4) 0.013(3) -0.006(3)
C24 0.043(4) 0.067(5) 0.069(5) 0.006(4) 0.012(3) 0.000(3)
C25 0.060(4) 0.042(3) 0.036(3) -0.001(3) 0.018(3) -0.006(3)
C26 0.039(3) 0.061(4) 0.046(4) -0.003(3) 0.005(3) 0.003(3)
Cd1 0.0389(3) 0.0324(3) 0.0261(2) 0.00095(15) 0.00882(17) 0.00008(16)
N2 0.050(3) 0.040(3) 0.031(3) 0.010(2) 0.015(2) 0.003(2)
N1 0.048(3) 0.034(2) 0.034(3) 0.007(2) 0.016(2) 0.003(2)
N3 0.058(3) 0.037(3) 0.037(3) -0.006(2) 0.011(2) -0.004(2)
N4 0.059(3) 0.044(3) 0.033(3) 0.009(2) 0.011(2) 0.005(3)
O1 0.036(2) 0.063(3) 0.051(3) 0.021(2) 0.012(2) 0.005(2)
O2 0.039(2) 0.044(2) 0.059(3) 0.006(2) 0.020(2) 0.0012(19)
O3 0.061(3) 0.063(3) 0.047(3) -0.003(2) 0.009(2) -0.004(3)
O4 0.037(2) 0.074(3) 0.045(3) 0.000(2) 0.006(2) -0.011(2)
O5 0.040(3) 0.117(5) 0.057(3) -0.005(3) 0.007(2) -0.011(3)

loop_
_atom_type_symbol
_atom_type_description
_atom_type_scat_dispersion_real
_atom_type_scat_dispersion_imag
_atom_type_scat_source
C C 0.0033 0.0016 'International Tables Vol C Tables 4.2.6.8 and 6.1.1.4'
H H 0.0000 0.0000 'International Tables Vol C Tables 4.2.6.8 and 6.1.1.4'
N N 0.0061 0.0033 'International Tables Vol C Tables 4.2.6.8 and 6.1.1.4'
O O 0.0106 0.0060 'International Tables Vol C Tables 4.2.6.8 and 6.1.1.4'
Cd Cd -0.8075 1.2024 'International Tables Vol C Tables 4.2.6.8 and 6.1.1.4'

loop_
_geom_angle_atom_site_label_1
_geom_angle_atom_site_label_2
_geom_angle_atom_site_label_3
_geom_angle
_geom_angle_site_symmetry_1
_geom_angle_site_symmetry_3
O2 C1 O1 121.2(6) . .
O2 C1 C2 117.9(6) . .
O1 C1 C2 120.9(6) . .
O2 C1 Cd1 60.2(3) . .
O1 C1 Cd1 61.1(3) . .
C2 C1 Cd1 177.4(6) . .
C1 C2 C3 110.6(7) . .
C1 C2 H2A 109.5 . .
C3 C2 H2A 109.5 . .
C1 C2 H2B 109.5 . .
C3 C2 H2B 109.5 . .
H2A C2 H2B 108.1 . .
C4 C3 C2 115.9(9) . .
C4 C3 H3A 108.3 . .
C2 C3 H3A 108.3 . .
C4 C3 H3B 108.3 . .
C2 C3 H3B 108.3 . .
H3A C3 H3B 107.4 . .
C3 C4 C5 113.5(10) . .
C3 C4 H4A 108.9 . .
C5 C4 H4A 108.9 . .
C3 C4 H4B 108.9 . .
C5 C4 H4B 108.9 . .
H4A C4 H4B 107.7 . .
C6 C5 C4 112.8(9) . .
C6 C5 H5A 109.0 . .
C4 C5 H5A 109.0 . .
C6 C5 H5B 109.0 . .
C4 C5 H5B 109.0 . .
H5A C5 H5B 107.8 . .
C7 C6 C5 117.2(10) . .
C7 C6 H6A 108.0 . .
C5 C6 H6A 108.0 . .
C7 C6 H6B 108.0 . .
C5 C6 H6B 108.0 . .
H6A C6 H6B 107.2 . .
C6 C7 C8 112.8(9) . 4_465
C6 C7 H7A 109.0 . .
C8 C7 H7A 109.0 4_465 .
C6 C7 H7B 109.0 . .
C8 C7 H7B 109.0 4_465 .
H7A C7 H7B 107.8 . .
C9 C8 C7 112.3(8) . 4_666
C9 C8 H8A 109.2 . .
C7 C8 H8A 109.2 4_666 .
C9 C8 H8B 109.2 . .
C7 C8 H8B 109.2 4_666 .
H8A C8 H8B 107.9 . .
C8 C9 C10 115.6(7) . .
C8 C9 H9A 108.4 . .
C10 C9 H9A 108.4 . .
C8 C9 H9B 108.4 . .
C10 C9 H9B 108.4 . .
H9A C9 H9B 107.4 . .
O3 C10 O4 122.4(6) . .
O3 C10 C9 118.1(7) . .
O4 C10 C9 119.5(7) . .
O3 C10 Cd1 59.1(4) . .
O4 C10 Cd1 63.3(3) . .
C9 C10 Cd1 176.7(6) . .
C12 C11 H11A 109.5 . .
C12 C11 H11B 109.5 . .
H11A C11 H11B 109.5 . .
C12 C11 H11C 109.5 . .
H11A C11 H11C 109.5 . .
H11B C11 H11C 109.5 . .
N1 C12 N2 110.0(6) . .
N1 C12 C11 124.7(5) . .
N2 C12 C11 125.3(5) . .
C14 C13 N1 109.1(6) . .
C14 C13 H13 125.5 . .
N1 C13 H13 125.5 . .
C13 C14 N2 107.1(6) . .
C13 C14 H14 126.5 . .
N2 C14 H14 126.5 . .
N2 C15 C16 114.1(5) . .
N2 C15 H15A 108.7 . .
C16 C15 H15A 108.7 . .
N2 C15 H15B 108.7 . .
C16 C15 H15B 108.7 . .
H15A C15 H15B 107.6 . .
C21 C16 C17 119.8(6) . .
C21 C16 C15 121.8(6) . .
C17 C16 C15 118.5(5) . .
C18 C17 C16 118.6(6) . .
C18 C17 C22 121.9(5) . .
C16 C17 C22 119.4(5) . .
C19 C18 C17 121.3(6) . .
C19 C18 H18 119.3 . .
C17 C18 H18 119.3 . .
C18 C19 C20 120.0(7) . .
C18 C19 H19 120.0 . .
C20 C19 H19 120.0 . .
C19 C20 C21 119.3(7) . .
C19 C20 H20 120.4 . .
C21 C20 H20 120.4 . .
C16 C21 C20 120.9(6) . .
C16 C21 H21 119.5 . .
C20 C21 H21 119.5 . .
N4 C22 C17 113.7(5) . .
N4 C22 H22A 108.8 . .
C17 C22 H22A 108.8 . .
N4 C22 H22B 108.8 . .
C17 C22 H22B 108.8 . .
H22A C22 H22B 107.7 . .
C26 C23 N4 107.4(6) 4_556 .
C26 C23 H23 126.3 4_556 .
N4 C23 H23 126.3 . .
C25 C24 H24A 109.5 . .
C25 C24 H24B 109.5 . .
H24A C24 H24B 109.5 . .
C25 C24 H24C 109.5 . .
H24A C24 H24C 109.5 . .
H24B C24 H24C 109.5 . .
N3 C25 N4 111.9(6) . 4
N3 C25 C24 125.2(6) . .
N4 C25 C24 122.9(7) 4 .
C23 C26 N3 109.4(6) 4 .
C23 C26 H26 125.3 4 .
N3 C26 H26 125.3 . .
N1 Cd1 N3 100.98(19) . .
N1 Cd1 O3 96.72(19) . .
N3 Cd1 O3 144.1(2) . .
N1 Cd1 O2 143.87(17) . .
N3 Cd1 O2 94.45(18) . .
O3 Cd1 O2 89.17(19) . .
N1 Cd1 O1 89.41(17) . .
N3 Cd1 O1 107.8(2) . .
O3 Cd1 O1 103.41(19) . .
O2 Cd1 O1 54.66(15) . .
N1 Cd1 O4 112.49(18) . .
N3 Cd1 O4 88.72(19) . .
O3 Cd1 O4 55.52(18) . .
O2 Cd1 O4 100.23(17) . .
O1 Cd1 O4 149.93(18) . .
N1 Cd1 C10 106.59(19) . .
N3 Cd1 C10 117.4(2) . .
O3 Cd1 C10 26.8(2) . .
O2 Cd1 C10 94.56(18) . .
O1 Cd1 C10 127.2(2) . .
O4 Cd1 C10 28.8(2) . .
N1 Cd1 C1 116.67(19) . .
N3 Cd1 C1 103.0(2) . .
O3 Cd1 C1 96.4(2) . .
O2 Cd1 C1 27.28(17) . .
O1 Cd1 C1 27.39(17) . .
O4 Cd1 C1 125.66(19) . .
C10 Cd1 C1 112.1(2) . .
C12 N2 C14 107.3(5) . .
C12 N2 C15 126.9(5) . .
C14 N2 C15 125.8(5) . .
C12 N1 C13 106.5(5) . .
C12 N1 Cd1 129.3(4) . .
C13 N1 Cd1 124.1(4) . .
C25 N3 C26 105.5(6) . .
C25 N3 Cd1 131.3(5) . .
C26 N3 Cd1 123.1(4) . .
C25 N4 C23 105.8(6) 4_556 .
C25 N4 C22 131.3(6) 4_556 .
C23 N4 C22 122.7(6) . .
C1 O1 Cd1 91.5(4) . .
C1 O2 Cd1 92.5(4) . .
C10 O3 Cd1 94.1(4) . .
C10 O4 Cd1 87.9(4) . .
H5C O5 H5D 116.4 . .

loop_
_geom_bond_atom_site_label_1
_geom_bond_atom_site_label_2
_geom_bond_distance
_geom_bond_site_symmetry_2
C1 O2 1.250(8) .
C1 O1 1.254(8) .
C1 C2 1.511(9) .
C1 Cd1 2.724(7) .
C2 C3 1.527(12) .
C2 H2A 0.9900 .
C2 H2B 0.9900 .
C3 C4 1.480(13) .
C3 H3A 0.9900 .
C3 H3B 0.9900 .
C4 C5 1.536(15) .
C4 H4A 0.9900 .
C4 H4B 0.9900 .
C5 C6 1.516(15) .
C5 H5A 0.9900 .
C5 H5B 0.9900 .
C6 C7 1.503(8) .
C6 H6A 0.9900 .
C6 H6B 0.9900 .
C7 C8 1.600(14) 4_465
C7 H7A 0.9900 .
C7 H7B 0.9900 .
C8 C9 1.446(12) .
C8 C7 1.600(14) 4_666
C8 H8A 0.9900 .
C8 H8B 0.9900 .
C9 C10 1.522(10) .
C9 H9A 0.9900 .
C9 H9B 0.9900 .
C10 O3 1.217(9) .
C10 O4 1.299(9) .
C10 Cd1 2.696(7) .
C11 C12 1.468(9) .
C11 H11A 0.9800 .
C11 H11B 0.9800 .
C11 H11C 0.9800 .
C12 N1 1.330(8) .
C12 N2 1.360(8) .
C13 C14 1.350(9) .
C13 N1 1.381(8) .
C13 H13 0.9500 .
C14 N2 1.371(9) .
C14 H14 0.9500 .
C15 N2 1.448(7) .
C15 C16 1.524(8) .
C15 H15A 0.9900 .
C15 H15B 0.9900 .
C16 C21 1.377(9) .
C16 C17 1.403(8) .
C17 C18 1.399(9) .
C17 C22 1.518(8) .
C18 C19 1.371(11) .
C18 H18 0.9500 .
C19 C20 1.388(12) .
C19 H19 0.9500 .
C20 C21 1.398(10) .
C20 H20 0.9500 .
C21 H21 0.9500 .
C22 N4 1.435(8) .
C22 H22A 0.9900 .
C22 H22B 0.9900 .
C23 C26 1.322(10) 4_556
C23 N4 1.390(9) .
C23 H23 0.9500 .
C24 C25 1.484(10) .
C24 H24A 0.9800 .
C24 H24B 0.9800 .
C24 H24C 0.9800 .
C25 N3 1.309(9) .
C25 N4 1.347(9) 4
C26 C23 1.322(10) 4
C26 N3 1.395(9) .
C26 H26 0.9500 .
Cd1 N1 2.252(5) .
Cd1 N3 2.273(5) .
Cd1 O3 2.320(5) .
Cd1 O2 2.366(5) .
Cd1 O1 2.385(4) .
Cd1 O4 2.411(5) .
N4 C25 1.347(9) 4_556
O5 H5C 0.8521 .
O5 H5D 0.8514 .

loop_
_geom_hbond_atom_site_label_D
_geom_hbond_atom_site_label_H
_geom_hbond_atom_site_label_A
_geom_hbond_distance_DH
_geom_hbond_distance_HA
_geom_hbond_distance_DA
_geom_hbond_angle_DHA
_geom_hbond_site_symmetry_A
O5 H5D O4 0.85 2.02 2.870(7) 174.2 .
O5 H5C O1 0.85 1.97 2.815(7) 170.3 1_655
C26 H26 O5 0.95 2.57 3.336(9) 137.3 .
C22 H22B O2 0.99 2.31 3.258(7) 159.6 2_645
C22 H22A O5 0.99 2.46 3.398(9) 158.7 2_645
C15 H15A O2 0.99 2.35 3.305(8) 160.7 2_645
C11 H11A O3 0.98 2.54 3.458(9) 156.0 2_645

loop_
_geom_torsion_atom_site_label_1
_geom_torsion_atom_site_label_2
_geom_torsion_atom_site_label_3
_geom_torsion_atom_site_label_4
_geom_torsion
_geom_torsion_site_symmetry_1
_geom_torsion_site_symmetry_2
_geom_torsion_site_symmetry_3
_geom_torsion_site_symmetry_4
O2 C1 C2 C3 47.1(10) . . . .
O1 C1 C2 C3 -132.4(8) . . . .
C1 C2 C3 C4 175.9(9) . . . .
C2 C3 C4 C5 -176.5(9) . . . .
C3 C4 C5 C6 62.4(13) . . . .
C4 C5 C6 C7 169.9(9) . . . .
C5 C6 C7 C8 -60.7(14) . . . 4_465
C7 C8 C9 C10 176.2(7) 4_666 . . .
C8 C9 C10 O3 177.6(7) . . . .
C8 C9 C10 O4 -2.2(10) . . . .
N1 C13 C14 N2 -0.6(9) . . . .
N2 C15 C16 C21 1.8(9) . . . .
N2 C15 C16 C17 -178.1(5) . . . .
C21 C16 C17 C18 -3.0(10) . . . .
C15 C16 C17 C18 176.9(6) . . . .
C21 C16 C17 C22 179.0(6) . . . .
C15 C16 C17 C22 -1.1(9) . . . .
C16 C17 C18 C19 2.6(11) . . . .
C22 C17 C18 C19 -179.4(7) . . . .
C17 C18 C19 C20 0.0(13) . . . .
C18 C19 C20 C21 -2.1(14) . . . .
C17 C16 C21 C20 0.9(11) . . . .
C15 C16 C21 C20 -179.0(7) . . . .
C19 C20 C21 C16 1.6(13) . . . .
C18 C17 C22 N4 -4.6(9) . . . .
C16 C17 C22 N4 173.3(6) . . . .
N1 C12 N2 C14 0.1(7) . . . .
C11 C12 N2 C14 -178.5(7) . . . .
N1 C12 N2 C15 178.0(5) . . . .
C11 C12 N2 C15 -0.6(10) . . . .
C13 C14 N2 C12 0.3(8) . . . .
C13 C14 N2 C15 -177.6(6) . . . .
C16 C15 N2 C12 99.5(7) . . . .
C16 C15 N2 C14 -83.0(8) . . . .
N2 C12 N1 C13 -0.5(7) . . . .
C11 C12 N1 C13 178.2(6) . . . .
N2 C12 N1 Cd1 -178.8(4) . . . .
C11 C12 N1 Cd1 -0.2(9) . . . .
C14 C13 N1 C12 0.6(8) . . . .
C14 C13 N1 Cd1 179.1(5) . . . .
N4 C25 N3 C26 0.1(8) 4 . . .
C24 C25 N3 C26 179.8(7) . . . .
N4 C25 N3 Cd1 177.9(4) 4 . . .
C24 C25 N3 Cd1 -2.4(10) . . . .
C23 C26 N3 C25 0.5(8) 4 . . .
C23 C26 N3 Cd1 -177.5(5) 4 . . .
C26 C23 N4 C25 -0.9(8) 4_556 . . 4_556
C26 C23 N4 C22 175.7(6) 4_556 . . .
C17 C22 N4 C25 96.0(8) . . . 4_556
C17 C22 N4 C23 -79.6(8) . . . .
O2 C1 O1 Cd1 2.4(7) . . . .
C2 C1 O1 Cd1 -178.1(6) . . . .
O1 C1 O2 Cd1 -2.5(7) . . . .
C2 C1 O2 Cd1 178.1(6) . . . .
O4 C10 O3 Cd1 -2.1(7) . . . .
C9 C10 O3 Cd1 178.1(5) . . . .
O3 C10 O4 Cd1 2.0(7) . . . .
C9 C10 O4 Cd1 -178.1(5) . . . .
